data_7710032
loop_
_publ_author_name
'Jiajaroen, Suwadee'
'Dungkeaw, Winya'
'Kielar, Filip'
'Sukwattanasinitt, Mongkol'
'Sahasithiwat, Somboon'
'Zenno, Hikaru'
'Hayami, Shinya'
'Azam, Mohammad'
'Al-Resayes, Saud I'
'Chainok, Kittipong'

_publ_section_title
;
 Four series of lanthanide coordination polymers based on the
 tetrabromobenzene-1,4-dicarboxylate ligand: structural diversity and
 multifunctional properties
;
_journal_name_full 'Dalton Transactions'
_journal_paper_doi 10.1039/D2DT00007E
_journal_year 2022
_chemical_formula_moiety 'C20 H44.04 Br4 O20.04 Tb2, 2(Br4 C8 O4), 4(H2 O)'
_chemical_formula_sum 'C36 H52.04 Br12 O32.04 Tb2'
_chemical_formula_weight 2274.21
_space_group_crystal_system triclinic
_space_group_IT_number 2
_space_group_name_Hall '-P 1'
_space_group_name_H-M_alt 'P -1'
_atom_sites_solution_hydrogens mixed
_audit_creation_date 2021-12-21
_audit_creation_method
;
Olex2 1.3
(compiled 2020.11.12 svn.r5f609507 for OlexSys, GUI svn.r6408)
;
_audit_update_record
;
2021-12-21 deposited with the CCDC.	2022-04-13 downloaded from the CCDC.
;
_cell_angle_alpha 78.8140(10)
_cell_angle_beta 82.6170(10)
_cell_angle_gamma 82.6250(10)
_cell_formula_units_Z 1
_cell_length_a 10.4965(3)
_cell_length_b 12.3708(3)
_cell_length_c 12.7873(3)
_cell_measurement_reflns_used 9820
_cell_measurement_temperature 296.15
_cell_measurement_theta_max 31.39
_cell_measurement_theta_min 3.13
_cell_volume 1606.23(7)
_computing_cell_refinement 'SAINT V8.38A (?, 2016)'
_computing_data_reduction 'SAINT V8.38A (?, 2016)'
_computing_molecular_graphics 'Olex2 1.3 (Dolomanov et al., 2009)'
_computing_publication_material 'Olex2 1.3 (Dolomanov et al., 2009)'
_computing_structure_refinement 'SHELXL 2018/3 (Sheldrick, 2015)'
_computing_structure_solution 'SHELXT 2014/5 (Sheldrick, 2014)'
_diffrn_ambient_temperature 296.15
_diffrn_detector_area_resol_mean 7.39
_diffrn_detector_type 'PHOTON II area detector'
_diffrn_measured_fraction_theta_full 0.998
_diffrn_measured_fraction_theta_max 0.999
_diffrn_measurement_device 'four-circle KAPPA diffractometer'
_diffrn_measurement_device_type 'Bruker APEX-II CCD'
_diffrn_measurement_method '\f and \w scans'
_diffrn_radiation_type MoK\a
_diffrn_radiation_wavelength 0.71073
_diffrn_reflns_av_R_equivalents 0.0388
_diffrn_reflns_av_unetI/netI 0.0268
_diffrn_reflns_Laue_measured_fraction_full 0.998
_diffrn_reflns_Laue_measured_fraction_max 0.999
_diffrn_reflns_limit_h_max 15
_diffrn_reflns_limit_h_min -15
_diffrn_reflns_limit_k_max 18
_diffrn_reflns_limit_k_min -17
_diffrn_reflns_limit_l_max 18
_diffrn_reflns_limit_l_min -18
_diffrn_reflns_number 68573
_diffrn_reflns_point_group_measured_fraction_full 0.998
_diffrn_reflns_point_group_measured_fraction_max 0.999
_diffrn_reflns_theta_full 25.242
_diffrn_reflns_theta_max 31.506
_diffrn_reflns_theta_min 3.128
_diffrn_source_current 30.0
_diffrn_source_power 1.5
_diffrn_source_voltage 50.0
_diffrn_standards_number 0
_exptl_absorpt_coefficient_mu 9.730
_exptl_absorpt_correction_T_max 0.7463
_exptl_absorpt_correction_T_min 0.5698
_exptl_absorpt_correction_type none
_exptl_absorpt_process_details
;
SADABS-2016/2 (Bruker,2016/2) was used for absorption correction.
wR2(int) was 0.0976 before and 0.0483 after correction.
The Ratio of minimum to maximum transmission is 0.7635.
The \l/2 correction factor is Not present.
;
_exptl_crystal_colour colourless
_exptl_crystal_colour_primary colourless
_exptl_crystal_density_diffrn 2.351
_exptl_crystal_description plate
_exptl_crystal_F_000 1074
_exptl_crystal_size_max 0.18
_exptl_crystal_size_mid 0.14
_exptl_crystal_size_min 0.06
_refine_diff_density_max 0.924
_refine_diff_density_min -0.904
_refine_diff_density_rms 0.107
_refine_ls_extinction_coef 0.00151(11)
_refine_ls_extinction_expression Fc^*^=kFc[1+0.001xFc^2^\l^3^/sin(2\q)]^-1/4^
_refine_ls_extinction_method 'SHELXL-2018/3 (Sheldrick 2018)'
_refine_ls_goodness_of_fit_ref 1.023
_refine_ls_hydrogen_treatment mixed
_refine_ls_matrix_type full
_refine_ls_number_parameters 445
_refine_ls_number_reflns 10691
_refine_ls_number_restraints 159
_refine_ls_restrained_S_all 1.026
_refine_ls_R_factor_all 0.0374
_refine_ls_R_factor_gt 0.0268
_refine_ls_shift/su_max 0.003
_refine_ls_shift/su_mean 0.000
_refine_ls_structure_factor_coef Fsqd
_refine_ls_weighting_details 'w=1/[\s^2^(Fo^2^)+(0.0224P)^2^+1.7549P] where P=(Fo^2^+2Fc^2^)/3'
_refine_ls_weighting_scheme calc
_refine_ls_wR_factor_gt 0.0550
_refine_ls_wR_factor_ref 0.0586
_reflns_Friedel_coverage 0.000
_reflns_number_gt 9004
_reflns_number_total 10691
_reflns_threshold_expression 'I > 2\s(I)'
_cod_data_source_file d2dt00007e2.cif
_cod_data_source_block 3tb'
_cod_database_code 7710032
_shelx_shelxl_version_number 2018/3
_shelx_space_group_comment
;
The symmetry employed for this shelxl refinement is uniquely defined
by the following loop, which should always be used as a source of
symmetry information in preference to the above space-group names.
They are only intended as comments.
;
_shelx_estimated_absorpt_t_max 0.593
_shelx_estimated_absorpt_t_min 0.273
_olex2_refinement_description
;
1. Fixed Uiso
 At 1.2 times of:
  All C(H,H) groups
 At 1.5 times of:
  All O(H) groups, All O(H,H) groups
2. Restrained distances
 O3-H3
 0.85 with sigma of 0.01
 O5-H5
 0.85 with sigma of 0.01
 O6-H6
 0.85 with sigma of 0.01
 O7B-H7B
 0.85 with sigma of 0.01
 O4-H4
 0.82 with sigma of 0.02
 O7A-H7A
 0.85 with sigma of 0.01
 C5-H3
 1.893693 with sigma of 0.02
 Tb1-H3
 3.073972 with sigma of 0.02
 C7-H5
 1.894238 with sigma of 0.02
 Tb1-H5
 3.078564 with sigma of 0.02
 C8-H6
 1.900962 with sigma of 0.02
 Tb1-H6
 3.051202 with sigma of 0.02
 C9B-H7B
 1.906142 with sigma of 0.02
 Tb1-H7B
 2.790684 with sigma of 0.02
 C9A-H7A
 1.888504 with sigma of 0.02
 Tb1-H7A
 2.922925 with sigma of 0.02
 O7A-C9A \\sim O7B-C9B \\sim O8A-C10A \\sim O8B-C10B
 with sigma of 0.02
 C9A-C10A \\sim C9B-C10B
 with sigma of 0.02
 O4-C6B \\sim O3-C5
 with sigma of 0.02
 O4-C6A \\sim O3-C5
 with sigma of 0.02
 C6B-C5 \\sim C6A-C5
 with sigma of 0.02
 O4-C6B \\sim C5-O3
 with sigma of 0.02
 O4-C6A \\sim C5-O3
 with sigma of 0.02
3. Uiso/Uaniso restraints and constraints
Uanis(O7A) \\sim Ueq, Uanis(C9A) \\sim Ueq, Uanis(C10A) \\sim Ueq, Uanis(O8A)
\\sim Ueq: with sigma of 0.02 and sigma for terminal atoms of 0.01
Uanis(O8B) \\sim Ueq, Uanis(C10B) \\sim Ueq, Uanis(C9B) \\sim Ueq, Uanis(O7B)
\\sim Ueq: with sigma of 0.02 and sigma for terminal atoms of 0.01
Uanis(O4) \\sim Ueq, Uanis(C6B) \\sim Ueq, Uanis(C5) \\sim Ueq, Uanis(O3) \\sim
Ueq: with sigma of 0.01 and sigma for terminal atoms of 0.01
Uanis(O4) \\sim Ueq, Uanis(C6A) \\sim Ueq, Uanis(C5) \\sim Ueq, Uanis(O3) \\sim
Ueq: with sigma of 0.01 and sigma for terminal atoms of 0.01
4. Rigid body (RIGU) restrains
 O7A, O8A, C9A, C10A
 with sigma for 1-2 distances of 0.0001 and sigma for 1-3 distances of 0.0001
 O7B, O8B, C9B, C10B
 with sigma for 1-2 distances of 0.0001 and sigma for 1-3 distances of 0.0001
 O3, O4, C5, C6B
 with sigma for 1-2 distances of 0.0001 and sigma for 1-3 distances of 0.0001
 O3, O4, C5, C6A
 with sigma for 1-2 distances of 0.0001 and sigma for 1-3 distances of 0.0001
5. Others
 Fixed Sof: O7A(0.02) H7A(0.02) O8A(0.2) H8A(0.2) O8B(0.8) H8B(0.8) C6A(0.75)
 H6AA(0.75) H6AB(0.75) C6B(0.25) H6BA(0.25) H6BB(0.25) C9A(0.2) H9AA(0.2)
 H9AB(0.2) C9B(0.8) H9BA(0.8) H9BB(0.8) C10A(0.2) H10C(0.2) H10D(0.2) C10B(0.8)
 H10E(0.8) H10F(0.8)
6.a Free rotating group:
 O15(H15A,H15B), O16(H16A,H16B)
6.b Rotating group:
 O9(H9A,H9B), O10(H10A,H10B)
6.c Secondary CH2 refined with riding coordinates:
 C5(H5A,H5B), C6A(H6AA,H6AB), C6B(H6BA,H6BB), C7(H7C,H7D), C8(H8C,H8D),
 C9A(H9AA,H9AB), C9B(H9BA,H9BB), C10A(H10C,H10D), C10B(H10E,H10F)
6.d Idealised tetrahedral OH refined as rotating group:
 O8A(H8A), O8B(H8B)
;
_olex2_submission_special_instructions 'No special instructions were received'

loop_
_space_group_symop_operation_xyz
'x, y, z'
'-x, -y, -z'

loop_
_atom_site_label
_atom_site_type_symbol
_atom_site_fract_x
_atom_site_fract_y
_atom_site_fract_z
_atom_site_U_iso_or_equiv
_atom_site_adp_type
_atom_site_occupancy
_atom_site_site_symmetry_order
_atom_site_calc_flag
_atom_site_refinement_flags_posn
_atom_site_refinement_flags_adp
_atom_site_refinement_flags_occupancy
_atom_site_disorder_assembly
_atom_site_disorder_group
Tb1 Tb 0.59088(2) 0.61791(2) 0.70728(2) 0.02073(4) Uani 1 1 d D . . . .
Br1 Br 0.93275(4) 0.30514(3) 0.88241(3) 0.04959(9) Uani 1 1 d . . . . .
Br2 Br 1.05437(4) 0.24213(3) 1.11941(3) 0.05136(9) Uani 1 1 d . . . . .
Br3 Br 0.78988(3) 0.06646(3) 1.00572(3) 0.04826(9) Uani 1 1 d . . . . .
Br4 Br 0.71091(3) -0.18367(3) 1.12154(3) 0.04518(8) Uani 1 1 d . . . . .
Br5 Br 0.10392(3) 0.99587(3) 0.73136(2) 0.04197(8) Uani 1 1 d . . . . .
Br6 Br -0.18295(3) 1.12944(3) 0.67474(3) 0.04230(8) Uani 1 1 d . . . . .
O1 O 0.76146(18) 0.57127(19) 0.81118(16) 0.0373(5) Uani 1 1 d . . . . .
O2 O 0.9537(2) 0.5568(2) 0.71421(17) 0.0464(6) Uani 1 1 d . . . . .
O3 O 0.49457(19) 0.50734(16) 0.87042(16) 0.0329(4) Uani 1 1 d D U . . .
H3 H 0.5284(17) 0.4473(17) 0.906(2) 0.049 Uiso 1 1 d D U . . .
O4 O 0.3649(2) 0.6417(2) 0.73310(18) 0.0430(5) Uani 1 1 d D U . . .
H4 H 0.322(3) 0.690(2) 0.695(3) 0.053(11) Uiso 1 1 d D . . . .
O5 O 0.5536(2) 0.80591(16) 0.61714(15) 0.0307(4) Uani 1 1 d D . . . .
H5 H 0.489(2) 0.8382(15) 0.584(2) 0.046 Uiso 1 1 d D U . . .
O6 O 0.5627(2) 0.75093(17) 0.82636(15) 0.0388(5) Uani 1 1 d D . . . .
H6 H 0.534(3) 0.7396(16) 0.8928(9) 0.058 Uiso 1 1 d D U . . .
O7A O 0.787(8) 0.686(11) 0.609(3) 0.045(8) Uani 0.02 1 d D U P A 1
H7A H 0.85(3) 0.70(5) 0.645(5) 0.067 Uiso 0.02 1 d D U P B 1
O7B O 0.7796(2) 0.6482(2) 0.58415(17) 0.0406(5) Uani 1 1 d D U . C 2
H7B H 0.8470(12) 0.620(3) 0.6139(18) 0.061 Uiso 1 1 d D U . D 2
O8A O 0.9377(14) 0.5878(13) 0.4203(11) 0.060(3) Uani 0.2 1 d D U P A 1
H8A H 0.966587 0.565869 0.364485 0.090 Uiso 0.2 1 calc R U P A 1
O8B O 0.8525(4) 0.5940(4) 0.3668(3) 0.0709(10) Uani 0.8 1 d D U P C 2
H8B H 0.774201 0.611041 0.368383 0.106 Uiso 0.8 1 calc R U P C 2
O9 O 0.6446(3) 0.43572(17) 0.68277(17) 0.0463(6) Uani 1 1 d . . . . .
H9A H 0.678842 0.397018 0.737563 0.069 Uiso 1 1 d R U . . .
H9B H 0.704762 0.433338 0.630983 0.069 Uiso 1 1 d R U . . .
O10 O 0.5193(2) 0.61241(19) 0.53769(17) 0.0423(5) Uani 1 1 d . . . . .
H10A H 0.520463 0.676117 0.498222 0.063 Uiso 1 1 d R U . . .
H10B H 0.440121 0.600908 0.547002 0.063 Uiso 1 1 d R U . . .
O11 O 0.6062(2) 0.24265(17) 0.80943(16) 0.0399(5) Uani 1 1 d . . . . .
O12 O 0.5441(2) 0.29232(15) 0.96807(15) 0.0352(5) Uani 1 1 d . . . . .
O13 O 0.2191(2) 0.77104(18) 0.60712(19) 0.0439(5) Uani 1 1 d . . . . .
O14 O 0.3433(2) 0.9056(2) 0.5354(2) 0.0468(6) Uani 1 1 d . . . . .
O15 O 0.7464(4) 0.4145(3) 0.4865(3) 0.0762(9) Uani 1 1 d G . . . .
H15A H 0.819151 0.394121 0.510540 0.114 Uiso 1 1 d G U . . .
H15B H 0.758383 0.472627 0.440355 0.114 Uiso 1 1 d G U . . .
O16 O 0.5110(4) 0.7905(3) 0.3751(2) 0.0742(9) Uani 1 1 d G . . . .
H16A H 0.458145 0.800966 0.328158 0.111 Uiso 1 1 d G U . . .
H16B H 0.569628 0.738932 0.362888 0.111 Uiso 1 1 d G U . . .
C1 C 0.8829(3) 0.5534(2) 0.8000(2) 0.0315(6) Uani 1 1 d . . . . .
C2 C 0.9451(2) 0.5257(2) 0.9035(2) 0.0272(5) Uani 1 1 d . . . . .
C3 C 0.9727(3) 0.4160(2) 0.9514(2) 0.0295(5) Uani 1 1 d . . . . .
C4 C 1.0269(2) 0.3898(2) 1.0481(2) 0.0289(5) Uani 1 1 d . . . . .
C5 C 0.3579(3) 0.5072(3) 0.8875(3) 0.0482(7) Uani 1 1 d D U . . .
H5A H 0.330220 0.495253 0.963820 0.058 Uiso 1 1 calc R U . E 1
H5B H 0.332883 0.447229 0.858409 0.058 Uiso 1 1 calc R U . E 1
C6A C 0.2961(4) 0.6109(4) 0.8367(4) 0.0455(8) Uani 0.75 1 d D U P F 1
H6AA H 0.206887 0.603430 0.829503 0.055 Uiso 0.75 1 calc R U P F 1
H6AB H 0.297096 0.667338 0.879573 0.055 Uiso 0.75 1 calc R U P F 1
C6B C 0.2947(12) 0.5555(13) 0.7968(11) 0.0509(16) Uani 0.25 1 d D U P F 2
H6BA H 0.207806 0.586012 0.819026 0.061 Uiso 0.25 1 calc R U P F 2
H6BB H 0.288405 0.499529 0.754618 0.061 Uiso 0.25 1 calc R U P F 2
C7 C 0.5947(4) 0.8843(3) 0.6710(3) 0.0466(8) Uani 1 1 d D . . . .
H7C H 0.568062 0.959052 0.635723 0.056 Uiso 1 1 calc R U . . .
H7D H 0.688187 0.875222 0.668371 0.056 Uiso 1 1 calc R U . . .
C8 C 0.5367(4) 0.8667(3) 0.7838(2) 0.0484(9) Uani 1 1 d D . . . .
H8C H 0.574573 0.910638 0.824390 0.058 Uiso 1 1 calc R U . . .
H8D H 0.444326 0.888199 0.787603 0.058 Uiso 1 1 calc R U . . .
C9A C 0.824(4) 0.725(3) 0.498(2) 0.043(3) Uani 0.2 1 d D U P A 1
H9AA H 0.908455 0.749879 0.497753 0.052 Uiso 0.2 1 calc R U P A 1
H9AB H 0.766513 0.792370 0.481622 0.052 Uiso 0.2 1 calc R U P A 1
C9B C 0.8166(12) 0.7247(8) 0.4880(5) 0.0484(11) Uani 0.8 1 d D U P C 2
H9BA H 0.856085 0.783882 0.507200 0.058 Uiso 0.8 1 calc R U P C 2
H9BB H 0.739843 0.757583 0.454049 0.058 Uiso 0.8 1 calc R U P C 2
C10A C 0.8381(17) 0.6787(14) 0.3981(14) 0.047(2) Uani 0.2 1 d D U P A 1
H10C H 0.758292 0.652872 0.387114 0.056 Uiso 0.2 1 calc R U P A 1
H10D H 0.865268 0.732513 0.335892 0.056 Uiso 0.2 1 calc R U P A 1
C10B C 0.9085(5) 0.6712(4) 0.4102(4) 0.0519(8) Uani 0.8 1 d D U P C 2
H10E H 0.939387 0.727895 0.352334 0.062 Uiso 0.8 1 calc R U P C 2
H10F H 0.982403 0.633502 0.445788 0.062 Uiso 0.8 1 calc R U P C 2
C11 C 0.5652(3) 0.2242(2) 0.9056(2) 0.0274(5) Uani 1 1 d . . . . .
C12 C 0.5333(3) 0.1068(2) 0.95315(19) 0.0246(5) Uani 1 1 d . . . . .
C13 C 0.6233(3) 0.0275(2) 1.0024(2) 0.0267(5) Uani 1 1 d . . . . .
C14 C 0.5905(3) -0.0780(2) 1.0500(2) 0.0262(5) Uani 1 1 d . . . . .
C15 C 0.2389(3) 0.8666(2) 0.5587(2) 0.0322(6) Uani 1 1 d . . . . .
C16 C 0.1174(3) 0.9393(2) 0.5257(2) 0.0271(5) Uani 1 1 d . . . . .
C17 C 0.0413(3) 0.9970(2) 0.5989(2) 0.0277(5) Uani 1 1 d . . . . .
C18 C -0.0751(3) 1.0562(2) 0.5737(2) 0.0278(5) Uani 1 1 d . . . . .

loop_
_atom_site_aniso_label
_atom_site_aniso_U_11
_atom_site_aniso_U_22
_atom_site_aniso_U_33
_atom_site_aniso_U_23
_atom_site_aniso_U_13
_atom_site_aniso_U_12
Tb1 0.02087(6) 0.02058(6) 0.01892(6) 0.00019(4) -0.00348(4) 0.00022(4)
Br1 0.0617(2) 0.04319(18) 0.0500(2) -0.00838(15) -0.01836(16) -0.01608(16)
Br2 0.0717(2) 0.03434(17) 0.04334(18) 0.00579(14) -0.01347(17) -0.00007(16)
Br3 0.04203(17) 0.04775(19) 0.0537(2) 0.00920(15) -0.01549(15) -0.01740(15)
Br4 0.04410(17) 0.03332(16) 0.05228(19) 0.00807(14) -0.01533(14) 0.00381(13)
Br5 0.05022(18) 0.04771(18) 0.02910(14) -0.00732(13) -0.01768(13) 0.00469(14)
Br6 0.04428(17) 0.04632(18) 0.03548(15) -0.01608(13) -0.00437(13) 0.01162(14)
O1 0.0238(9) 0.0572(14) 0.0287(10) -0.0025(9) -0.0081(8) 0.0015(9)
O2 0.0316(11) 0.0738(17) 0.0274(10) -0.0033(11) -0.0024(8) 0.0081(11)
O3 0.0301(7) 0.0300(9) 0.0322(9) 0.0059(7) -0.0003(6) 0.0008(6)
O4 0.0236(8) 0.0533(12) 0.0403(9) 0.0169(8) -0.0039(6) 0.0021(7)
O5 0.0401(11) 0.0261(9) 0.0250(9) -0.0012(7) -0.0087(8) 0.0003(8)
O6 0.0633(15) 0.0281(10) 0.0214(9) -0.0023(8) 0.0006(9) 0.0007(10)
O7A 0.03(2) 0.053(7) 0.043(3) 0.000(4) 0.005(4) -0.010(10)
O7B 0.0282(10) 0.0535(13) 0.0308(9) 0.0109(9) -0.0002(7) -0.0006(9)
O8A 0.062(5) 0.065(4) 0.047(4) -0.009(4) -0.006(4) 0.015(4)
O8B 0.069(2) 0.0802(19) 0.0642(18) -0.0245(16) 0.0231(16) -0.0222(18)
O9 0.0765(17) 0.0252(10) 0.0308(11) -0.0009(8) 0.0055(11) 0.0012(11)
O10 0.0509(13) 0.0409(12) 0.0375(12) -0.0045(10) -0.0169(10) -0.0058(10)
O11 0.0656(15) 0.0257(10) 0.0245(10) -0.0014(8) 0.0071(9) -0.0071(10)
O12 0.0611(14) 0.0200(9) 0.0233(9) -0.0037(7) 0.0005(9) -0.0056(9)
O13 0.0437(12) 0.0307(11) 0.0530(14) 0.0041(10) -0.0186(10) 0.0072(9)
O14 0.0322(11) 0.0463(13) 0.0551(14) 0.0065(11) -0.0105(10) 0.0036(10)
O15 0.121(3) 0.0527(18) 0.0538(18) -0.0157(14) 0.0145(18) -0.0178(18)
O16 0.081(2) 0.088(2) 0.0523(17) -0.0051(16) -0.0199(16) -0.0012(18)
C1 0.0261(13) 0.0390(15) 0.0279(13) -0.0025(11) -0.0083(10) 0.0018(11)
C2 0.0177(11) 0.0383(14) 0.0238(12) -0.0012(11) -0.0031(9) -0.0018(10)
C3 0.0235(12) 0.0361(14) 0.0285(13) -0.0029(11) -0.0016(10) -0.0069(11)
C4 0.0232(12) 0.0312(13) 0.0287(13) 0.0022(11) -0.0016(10) -0.0018(10)
C5 0.0299(7) 0.0530(13) 0.0480(12) 0.0208(10) -0.0023(6) -0.0003(6)
C6A 0.0295(9) 0.0523(14) 0.0420(11) 0.0172(10) -0.0009(8) 0.0018(9)
C6B 0.0300(13) 0.059(2) 0.0492(16) 0.0223(18) -0.0036(14) -0.0022(18)
C7 0.077(3) 0.0320(15) 0.0331(16) -0.0017(13) -0.0077(16) -0.0197(16)
C8 0.086(3) 0.0289(15) 0.0289(15) -0.0080(12) -0.0024(16) -0.0004(16)
C9A 0.033(6) 0.049(4) 0.043(3) -0.001(3) 0.005(3) -0.007(4)
C9B 0.055(3) 0.0501(13) 0.0305(11) 0.0072(8) 0.0076(13) -0.0031(11)
C10A 0.042(5) 0.049(4) 0.043(3) -0.001(3) 0.002(4) -0.003(4)
C10B 0.0581(18) 0.0516(15) 0.0377(12) 0.0022(11) 0.0139(11) -0.0091(12)
C11 0.0366(14) 0.0200(11) 0.0236(12) 0.0004(9) -0.0031(10) -0.0024(10)
C12 0.0363(13) 0.0182(11) 0.0190(11) -0.0032(9) -0.0020(9) -0.0026(10)
C13 0.0322(13) 0.0238(12) 0.0238(12) -0.0026(10) -0.0038(10) -0.0038(10)
C14 0.0359(14) 0.0194(11) 0.0214(11) 0.0004(9) -0.0060(10) 0.0014(10)
C15 0.0333(14) 0.0311(14) 0.0295(13) -0.0029(11) -0.0099(11) 0.0094(11)
C16 0.0284(12) 0.0226(12) 0.0285(13) -0.0012(10) -0.0089(10) 0.0053(10)
C17 0.0322(13) 0.0266(12) 0.0235(12) -0.0006(10) -0.0101(10) 0.0008(10)
C18 0.0302(13) 0.0281(13) 0.0228(12) -0.0027(10) -0.0048(10) 0.0047(10)

loop_
_atom_type_symbol
_atom_type_description
_atom_type_scat_dispersion_real
_atom_type_scat_dispersion_imag
_atom_type_scat_source
C C 0.0033 0.0016 'International Tables Vol C Tables 4.2.6.8 and 6.1.1.4'
H H 0.0000 0.0000 'International Tables Vol C Tables 4.2.6.8 and 6.1.1.4'
Br Br -0.2901 2.4595 'International Tables Vol C Tables 4.2.6.8 and 6.1.1.4'
O O 0.0106 0.0060 'International Tables Vol C Tables 4.2.6.8 and 6.1.1.4'
Tb Tb -0.1723 4.1537 'International Tables Vol C Tables 4.2.6.8 and 6.1.1.4'

loop_
_geom_angle_atom_site_label_1
_geom_angle_atom_site_label_2
_geom_angle_atom_site_label_3
_geom_angle
_geom_angle_site_symmetry_1
_geom_angle_site_symmetry_3
_geom_angle_publ_flag
O1 Tb1 O3 77.38(7) . . ?
O1 Tb1 O4 138.01(7) . . ?
O1 Tb1 O5 118.15(8) . . ?
O1 Tb1 O6 74.47(8) . . ?
O1 Tb1 O7A 69.2(16) . . ?
O1 Tb1 O7B 75.03(7) . . ?
O1 Tb1 O9 81.31(9) . . ?
O1 Tb1 O10 145.01(8) . . ?
O4 Tb1 O3 64.99(7) . . ?
O4 Tb1 O5 80.47(7) . . ?
O4 Tb1 O6 80.92(9) . . ?
O4 Tb1 O7A 147(3) . . ?
O4 Tb1 O7B 146.27(8) . . ?
O4 Tb1 O10 74.10(8) . . ?
O5 Tb1 O3 135.02(7) . . ?
O5 Tb1 O6 66.56(7) . . ?
O5 Tb1 O7A 68(3) . . ?
O5 Tb1 O10 73.09(7) . . ?
O6 Tb1 O3 79.76(7) . . ?
O6 Tb1 O7A 94(3) . . ?
O7A Tb1 O3 146.3(19) . . ?
O7B Tb1 O3 147.09(7) . . ?
O7B Tb1 O5 75.05(7) . . ?
O7B Tb1 O6 109.30(8) . . ?
O7B Tb1 O10 76.79(8) . . ?
O9 Tb1 O3 75.54(7) . . ?
O9 Tb1 O4 105.36(9) . . ?
O9 Tb1 O5 144.43(7) . . ?
O9 Tb1 O6 148.54(7) . . ?
O9 Tb1 O7A 96(3) . . ?
O9 Tb1 O7B 82.83(8) . . ?
O9 Tb1 O10 74.96(8) . . ?
O10 Tb1 O3 119.71(8) . . ?
O10 Tb1 O6 135.30(8) . . ?
O10 Tb1 O7A 87.7(11) . . ?
C1 O1 Tb1 139.55(18) . . ?
Tb1 O3 H3 127.1(14) . . ?
C5 O3 Tb1 119.09(17) . . ?
C5 O3 H3 108.1(14) . . ?
Tb1 O4 H4 122(3) . . ?
C6A O4 Tb1 121.3(2) . . ?
C6A O4 H4 111(3) . . ?
C6B O4 Tb1 120.4(5) . . ?
C6B O4 H4 115(3) . . ?
Tb1 O5 H5 129.1(15) . . ?
C7 O5 Tb1 113.56(17) . . ?
C7 O5 H5 107.5(14) . . ?
Tb1 O6 H6 126.6(14) . . ?
C8 O6 Tb1 119.60(17) . . ?
C8 O6 H6 108.6(14) . . ?
Tb1 O7A H7A 118(4) . . ?
C9A O7A Tb1 133(3) . . ?
C9A O7A H7A 109(3) . . ?
Tb1 O7B H7B 110.4(13) . . ?
C9B O7B Tb1 137.8(5) . . ?
C9B O7B H7B 108.7(13) . . ?
C10A O8A H8A 109.5 . . ?
C10B O8B H8B 109.5 . . ?
Tb1 O9 H9A 110.0 . . ?
Tb1 O9 H9B 109.5 . . ?
H9A O9 H9B 104.1 . . ?
Tb1 O10 H10A 109.3 . . ?
Tb1 O10 H10B 109.3 . . ?
H10A O10 H10B 104.5 . . ?
H15A O15 H15B 104.5 . . ?
H16A O16 H16B 109.5 . . ?
O1 C1 C2 114.9(2) . . ?
O2 C1 O1 126.7(3) . . ?
O2 C1 C2 118.4(2) . . ?
C3 C2 C1 120.0(3) . . ?
C3 C2 C4 119.8(2) . 2_767 ?
C4 C2 C1 120.1(2) 2_767 . ?
C2 C3 Br1 118.0(2) . . ?
C2 C3 C4 120.4(3) . . ?
C4 C3 Br1 121.6(2) . . ?
C2 C4 Br2 118.9(2) 2_767 . ?
C3 C4 Br2 121.2(2) . . ?
C3 C4 C2 119.7(2) . 2_767 ?
O3 C5 H5A 109.6 . . ?
O3 C5 H5B 109.6 . . ?
O3 C5 C6A 110.3(3) . . ?
H5A C5 H5B 108.1 . . ?
C6A C5 H5A 109.6 . . ?
C6A C5 H5B 109.6 . . ?
C6B C5 O3 113.9(5) . . ?
O4 C6A C5 108.2(3) . . ?
O4 C6A H6AA 110.1 . . ?
O4 C6A H6AB 110.1 . . ?
C5 C6A H6AA 110.1 . . ?
C5 C6A H6AB 110.1 . . ?
H6AA C6A H6AB 108.4 . . ?
O4 C6B H6BA 109.7 . . ?
O4 C6B H6BB 109.7 . . ?
C5 C6B O4 109.9(8) . . ?
C5 C6B H6BA 109.7 . . ?
C5 C6B H6BB 109.7 . . ?
H6BA C6B H6BB 108.2 . . ?
O5 C7 H7C 109.8 . . ?
O5 C7 H7D 109.8 . . ?
O5 C7 C8 109.3(3) . . ?
H7C C7 H7D 108.3 . . ?
C8 C7 H7C 109.8 . . ?
C8 C7 H7D 109.8 . . ?
O6 C8 C7 107.0(3) . . ?
O6 C8 H8C 110.3 . . ?
O6 C8 H8D 110.3 . . ?
C7 C8 H8C 110.3 . . ?
C7 C8 H8D 110.3 . . ?
H8C C8 H8D 108.6 . . ?
O7A C9A H9AA 103.2 . . ?
O7A C9A H9AB 103.2 . . ?
O7A C9A C10A 136(6) . . ?
H9AA C9A H9AB 105.2 . . ?
C10A C9A H9AA 103.2 . . ?
C10A C9A H9AB 103.2 . . ?
O7B C9B H9BA 109.0 . . ?
O7B C9B H9BB 109.0 . . ?
O7B C9B C10B 112.7(7) . . ?
H9BA C9B H9BB 107.8 . . ?
C10B C9B H9BA 109.0 . . ?
C10B C9B H9BB 109.0 . . ?
O8A C10A C9A 101(2) . . ?
O8A C10A H10C 111.5 . . ?
O8A C10A H10D 111.5 . . ?
C9A C10A H10C 111.5 . . ?
C9A C10A H10D 111.5 . . ?
H10C C10A H10D 109.3 . . ?
O8B C10B C9B 112.7(6) . . ?
O8B C10B H10E 109.0 . . ?
O8B C10B H10F 109.0 . . ?
C9B C10B H10E 109.0 . . ?
C9B C10B H10F 109.0 . . ?
H10E C10B H10F 107.8 . . ?
O11 C11 O12 127.0(2) . . ?
O11 C11 C12 117.0(2) . . ?
O12 C11 C12 116.0(2) . . ?
C13 C12 C11 121.7(2) . . ?
C13 C12 C14 118.6(2) . 2_657 ?
C14 C12 C11 119.7(2) 2_657 . ?
C12 C13 Br3 118.40(19) . . ?
C12 C13 C14 120.9(2) . . ?
C14 C13 Br3 120.7(2) . . ?
C12 C14 Br4 118.74(18) 2_657 . ?
C13 C14 Br4 120.8(2) . . ?
C13 C14 C12 120.5(2) . 2_657 ?
O13 C15 C16 114.0(3) . . ?
O14 C15 O13 127.5(3) . . ?
O14 C15 C16 118.5(3) . . ?
C17 C16 C15 119.7(2) . . ?
C18 C16 C15 121.4(2) 2_576 . ?
C18 C16 C17 118.7(2) 2_576 . ?
C16 C17 Br5 118.28(19) . . ?
C18 C17 Br5 121.0(2) . . ?
C18 C17 C16 120.7(2) . . ?
C16 C18 Br6 118.29(19) 2_576 . ?
C17 C18 Br6 121.1(2) . . ?
C17 C18 C16 120.6(2) . 2_576 ?

loop_
_geom_bond_atom_site_label_1
_geom_bond_atom_site_label_2
_geom_bond_distance
_geom_bond_site_symmetry_2
_geom_bond_publ_flag
Tb1 O1 2.3136(19) . ?
Tb1 O3 2.4394(19) . ?
Tb1 O4 2.341(2) . ?
Tb1 O5 2.3944(19) . ?
Tb1 O6 2.418(2) . ?
Tb1 O7A 2.43(4) . ?
Tb1 O7B 2.388(2) . ?
Tb1 O9 2.323(2) . ?
Tb1 O10 2.400(2) . ?
Br1 C3 1.883(3) . ?
Br2 C4 1.881(3) . ?
Br3 C13 1.880(3) . ?
Br4 C14 1.885(3) . ?
Br5 C17 1.891(3) . ?
Br6 C18 1.894(3) . ?
O1 C1 1.260(3) . ?
O2 C1 1.240(3) . ?
O3 H3 0.852(9) . ?
O3 C5 1.423(4) . ?
O4 H4 0.819(18) . ?
O4 C6A 1.432(4) . ?
O4 C6B 1.434(11) . ?
O5 H5 0.862(9) . ?
O5 C7 1.430(4) . ?
O6 H6 0.854(9) . ?
O6 C8 1.434(4) . ?
O7A H7A 0.850(10) . ?
O7A C9A 1.433(18) . ?
O7B H7B 0.849(9) . ?
O7B C9B 1.442(9) . ?
O8A H8A 0.8200 . ?
O8A C10A 1.445(14) . ?
O8B H8B 0.8200 . ?
O8B C10B 1.414(6) . ?
O9 H9A 0.8601 . ?
O9 H9B 0.8566 . ?
O10 H10A 0.8501 . ?
O10 H10B 0.8503 . ?
O11 C11 1.237(3) . ?
O12 C11 1.252(3) . ?
O13 C15 1.253(4) . ?
O14 C15 1.233(4) . ?
O15 H15A 0.8499 . ?
O15 H15B 0.8491 . ?
O16 H16A 0.8496 . ?
O16 H16B 0.8504 . ?
C1 C2 1.512(4) . ?
C2 C3 1.387(4) . ?
C2 C4 1.393(4) 2_767 ?
C3 C4 1.391(4) . ?
C5 H5A 0.9700 . ?
C5 H5B 0.9700 . ?
C5 C6A 1.435(5) . ?
C5 C6B 1.403(11) . ?
C6A H6AA 0.9700 . ?
C6A H6AB 0.9700 . ?
C6B H6BA 0.9700 . ?
C6B H6BB 0.9700 . ?
C7 H7C 0.9700 . ?
C7 H7D 0.9700 . ?
C7 C8 1.478(4) . ?
C8 H8C 0.9700 . ?
C8 H8D 0.9700 . ?
C9A H9AA 0.9700 . ?
C9A H9AB 0.9700 . ?
C9A C10A 1.480(18) . ?
C9B H9BA 0.9700 . ?
C9B H9BB 0.9700 . ?
C9B C10B 1.484(9) . ?
C10A H10C 0.9700 . ?
C10A H10D 0.9700 . ?
C10B H10E 0.9700 . ?
C10B H10F 0.9700 . ?
C11 C12 1.524(3) . ?
C12 C13 1.388(4) . ?
C12 C14 1.397(4) 2_657 ?
C13 C14 1.395(4) . ?
C15 C16 1.519(4) . ?
C16 C17 1.395(4) . ?
C16 C18 1.388(4) 2_576 ?
C17 C18 1.383(4) . ?

loop_
_geom_hbond_atom_site_label_D
_geom_hbond_atom_site_label_H
_geom_hbond_atom_site_label_A
_geom_hbond_distance_DH
_geom_hbond_distance_HA
_geom_hbond_distance_DA
_geom_hbond_angle_DHA
_geom_hbond_site_symmetry_A
_geom_hbond_publ_flag
O3 H3 O12 0.852(9) 1.923(15) 2.725(3) 156(3) . yes
O4 H4 O13 0.819(18) 1.74(2) 2.550(3) 169(4) . yes
O5 H5 O14 0.862(9) 1.767(11) 2.623(3) 172(3) . yes
O6 H6 O12 0.854(9) 1.853(11) 2.703(3) 173(3) 2_667 yes
O7B H7B O2 0.849(9) 1.808(12) 2.627(3) 162(2) . yes
O8A H8A O2 0.82 2.02 2.760(14) 150.7 2_766 yes
O9 H9B O15 0.86 1.90 2.647(4) 145.6 . yes
O15 H15B O8A 0.85 2.46 3.052(18) 127.2 . yes
O15 H15B O8B 0.85 1.93 2.719(5) 155.0 . yes
O16 H16A O11 0.85 2.15 2.916(4) 150.3 2_666 yes

loop_
_geom_torsion_atom_site_label_1
_geom_torsion_atom_site_label_2
_geom_torsion_atom_site_label_3
_geom_torsion_atom_site_label_4
_geom_torsion
_geom_torsion_site_symmetry_1
_geom_torsion_site_symmetry_2
_geom_torsion_site_symmetry_3
_geom_torsion_site_symmetry_4
_geom_torsion_publ_flag
Tb1 O1 C1 O2 -0.4(6) . . . . ?
Tb1 O1 C1 C2 179.4(2) . . . . ?
Tb1 O3 C5 C6A -29.6(4) . . . . ?
Tb1 O3 C5 C6B 11.7(9) . . . . ?
Tb1 O4 C6A C5 -41.2(5) . . . . ?
Tb1 O4 C6B C5 40.6(15) . . . . ?
Tb1 O5 C7 C8 -52.7(3) . . . . ?
Tb1 O6 C8 C7 -27.5(4) . . . . ?
Tb1 O7A C9A C10A -60(15) . . . . ?
Tb1 O7B C9B C10B -143.8(5) . . . . ?
Br1 C3 C4 Br2 -3.6(3) . . . . ?
Br1 C3 C4 C2 -179.95(19) . . . 2_767 ?
Br3 C13 C14 Br4 1.3(3) . . . . ?
Br3 C13 C14 C12 -179.65(19) . . . 2_657 ?
Br5 C17 C18 Br6 -4.8(3) . . . . ?
Br5 C17 C18 C16 177.0(2) . . . 2_576 ?
O1 C1 C2 C3 93.7(3) . . . . ?
O1 C1 C2 C4 -85.3(3) . . . 2_767 ?
O2 C1 C2 C3 -86.5(4) . . . . ?
O2 C1 C2 C4 94.5(3) . . . 2_767 ?
O3 C5 C6A O4 42.7(5) . . . . ?
O3 C5 C6B O4 -31.4(14) . . . . ?
O5 C7 C8 O6 50.6(4) . . . . ?
O7A C9A C10A O8A -62(7) . . . . ?
O7B C9B C10B O8B 66.8(9) . . . . ?
O11 C11 C12 C13 92.8(3) . . . . ?
O11 C11 C12 C14 -88.9(3) . . . 2_657 ?
O12 C11 C12 C13 -88.8(3) . . . . ?
O12 C11 C12 C14 89.5(3) . . . 2_657 ?
O13 C15 C16 C17 84.3(3) . . . . ?
O13 C15 C16 C18 -91.2(3) . . . 2_576 ?
O14 C15 C16 C17 -96.3(3) . . . . ?
O14 C15 C16 C18 88.3(4) . . . 2_576 ?
C1 C2 C3 Br1 1.0(3) . . . . ?
C1 C2 C3 C4 -178.3(2) . . . . ?
C2 C3 C4 Br2 175.67(19) . . . . ?
C2 C3 C4 C2 -0.7(4) . . . 2_767 ?
C4 C2 C3 Br1 179.98(19) 2_767 . . . ?
C4 C2 C3 C4 0.7(4) 2_767 . . . ?
C11 C12 C13 Br3 -2.0(3) . . . . ?
C11 C12 C13 C14 176.9(2) . . . . ?
C12 C13 C14 Br4 -177.62(19) . . . . ?
C12 C13 C14 C12 1.4(4) . . . 2_657 ?
C14 C12 C13 Br3 179.65(19) 2_657 . . . ?
C14 C12 C13 C14 -1.4(4) 2_657 . . . ?
C15 C16 C17 Br5 7.3(4) . . . . ?
C15 C16 C17 C18 -174.6(3) . . . . ?
C16 C17 C18 Br6 177.1(2) . . . . ?
C16 C17 C18 C16 -1.0(5) . . . 2_576 ?
C18 C16 C17 Br5 -177.1(2) 2_576 . . . ?
C18 C16 C17 C18 1.0(5) 2_576 . . . ?
